data_4088809
loop_
_publ_author_name
'Chu, Wan-Yi'
'Gilbert-Wilson, Ryan'
'Rauchfuss, Thomas B.'
'van Gastel, Maurice'
'Neese, Frank'

_publ_section_title
;
 Cobalt Phosphino-\a-Iminopyridine-Catalyzed Hydrofunctionalization of
 Alkenes: Catalyst Development and Mechanistic Analysis
;
_journal_issue 17
_journal_name_full Organometallics
_journal_page_first 2900
_journal_paper_doi 10.1021/acs.organomet.6b00457
_journal_volume 35
_journal_year 2016
_chemical_formula_moiety 'C46 H43 Co N2 P2, 2(C4 H8 O)'
_chemical_formula_sum 'C54 H59 Co N2 O2 P2'
_chemical_formula_weight 888.90
_space_group_crystal_system orthorhombic
_space_group_IT_number 33
_space_group_name_Hall 'P 2c -2n'
_space_group_name_H-M_alt 'P n a 21'
_atom_sites_solution_hydrogens geom
_audit_creation_date 2016-01-19
_audit_creation_method
;
Olex2 1.2
(compiled 2015.09.30 svn.r3233 for OlexSys, GUI svn.r5103)
;
_cell_angle_alpha 90
_cell_angle_beta 90
_cell_angle_gamma 90
_cell_formula_units_Z 4
_cell_length_a 15.3260(5)
_cell_length_b 18.1145(6)
_cell_length_c 16.2045(6)
_cell_measurement_reflns_used 9974
_cell_measurement_temperature 103(2)
_cell_measurement_theta_max 26.05
_cell_measurement_theta_min 2.51
_cell_volume 4498.7(3)
_computing_cell_refinement 'SAINT v8.34A (Bruker, 2013)'
_computing_data_reduction 'SAINT v8.34A (Bruker, 2013)'
_computing_molecular_graphics 'Olex2 (Dolomanov et al., 2009)'
_computing_publication_material 'Olex2 (Dolomanov et al., 2009)'
_computing_structure_refinement 'XL (Sheldrick, 2008)'
_computing_structure_solution 'XS (Sheldrick, 2008)'
_diffrn_ambient_temperature 102.78
_diffrn_detector 'Bruker APEXII CCD area detector'
_diffrn_detector_type 'CCD area detector'
_diffrn_measured_fraction_theta_full 0.999
_diffrn_measured_fraction_theta_max 0.996
_diffrn_measurement_device 'kappa diffractometer'
_diffrn_measurement_device_type 'Bruker APEX-II CCD'
_diffrn_measurement_method 'profile data from \f and \w scans'
_diffrn_radiation_monochromator graphite
_diffrn_radiation_probe x-ray
_diffrn_radiation_type MoK\a
_diffrn_radiation_wavelength 0.71073
_diffrn_reflns_av_R_equivalents 0.0332
_diffrn_reflns_av_unetI/netI 0.0316
_diffrn_reflns_Laue_measured_fraction_full 0.999
_diffrn_reflns_Laue_measured_fraction_max 0.996
_diffrn_reflns_limit_h_max 18
_diffrn_reflns_limit_h_min -18
_diffrn_reflns_limit_k_max 22
_diffrn_reflns_limit_k_min -22
_diffrn_reflns_limit_l_max 20
_diffrn_reflns_limit_l_min -20
_diffrn_reflns_number 43118
_diffrn_reflns_point_group_measured_fraction_full 0.995
_diffrn_reflns_point_group_measured_fraction_max 0.992
_diffrn_reflns_theta_full 25.242
_diffrn_reflns_theta_max 26.084
_diffrn_reflns_theta_min 2.147
_diffrn_source 'fine-focus sealed X-ray tube'
_diffrn_source_target Mo
_diffrn_source_type 'Siemens fine-focus sealed tube'
_diffrn_standards_number 0
_exptl_absorpt_coefficient_mu 0.497
_exptl_absorpt_correction_T_max 1.0000
_exptl_absorpt_correction_T_min 0.9115
_exptl_absorpt_correction_type integration
_exptl_absorpt_process_details
;
SADABS-2014/4 (Bruker,2014/4) was used for absorption correction.
wR2(int) was 0.0821 before and 0.0667 after correction.
The Ratio of minimum to maximum transmission is 0.9115.
The \l/2 correction factor is Not present.
;
_exptl_crystal_colour black
_exptl_crystal_colour_primary black
_exptl_crystal_density_diffrn 1.312
_exptl_crystal_description prism
_exptl_crystal_F_000 1880
_exptl_crystal_preparation
; 
The data crystal was mounted using oil (Parantone-N, Exxon) to a 
0.3 mm cryo-loop (Hampton Research) with the (-1 -2 1) scattering 
planes roughly normal to the spindle axis.  
;
_exptl_crystal_size_max 0.228
_exptl_crystal_size_mid 0.156
_exptl_crystal_size_min 0.06
_refine_diff_density_max 0.534
_refine_diff_density_min -0.322
_refine_diff_density_rms 0.053
_refine_ls_abs_structure_details
;
 Flack x determined using 3965 quotients [(I+)-(I-)]/[(I+)+(I-)]
 (Parsons, Flack and Wagner, Acta Cryst. B69 (2013) 249-259).
;
_refine_ls_abs_structure_Flack 0.027(4)
_refine_ls_extinction_coef 0.0092(6)
_refine_ls_extinction_expression Fc^*^=kFc[1+0.001xFc^2^\l^3^/sin(2\q)]^-1/4^
_refine_ls_extinction_method SHELXL
_refine_ls_goodness_of_fit_ref 1.070
_refine_ls_hydrogen_treatment constr
_refine_ls_matrix_type full
_refine_ls_number_parameters 644
_refine_ls_number_reflns 8849
_refine_ls_number_restraints 280
_refine_ls_restrained_S_all 1.078
_refine_ls_R_factor_all 0.0315
_refine_ls_R_factor_gt 0.0299
_refine_ls_shift/su_max 0.010
_refine_ls_shift/su_mean 0.001
_refine_ls_structure_factor_coef Fsqd
_refine_ls_weighting_details 'w=1/[\s^2^(Fo^2^)+(0.0478P)^2^+1.2458P] where P=(Fo^2^+2Fc^2^)/3'
_refine_ls_weighting_scheme calc
_refine_ls_wR_factor_gt 0.0793
_refine_ls_wR_factor_ref 0.0804
_reflns_Friedel_coverage 0.919
_reflns_Friedel_fraction_full 0.992
_reflns_Friedel_fraction_max 0.986
_reflns_number_gt 8557
_reflns_number_total 8849
_reflns_threshold_expression 'I > 2\s(I)'
_cod_data_source_file om6b00457_si_004.cif
_cod_data_source_block CoMe(Ph2PC3NPhpy)(PPh3)
_cod_database_code 4088809
_shelxl_version_number 2014-3
_shelx_space_group_comment
;
The symmetry employed for this shelxl refinement is uniquely defined
by the following loop, which should always be used as a source of
symmetry information in preference to the above space-group names.
They are only intended as comments.
;
_shelx_estimated_absorpt_t_max 0.971
_shelx_estimated_absorpt_t_min 0.895
_olex2_refinement_description
;
1. Fixed Uiso
 At 1.2 times of:
  All C(H) groups, All C(H,H) groups
 At 1.5 times of:
  All C(H,H,H) groups
2. Restrained distances
 O1-C47 \\sim O1-C50
 with sigma of 0.02
 C52-C51 \\sim C54-C53
 with sigma of 0.02
3. Uiso/Uaniso restraints and constraints
O1 \\sim O1A \\sim C47 \\sim C47A \\sim C48 \\sim C48A \\sim C49 \\sim C49A
\\sim C50 \\sim C50A: within 1.7A with sigma of 0.01 and sigma for terminal
atoms of 0.02
O2 \\sim O2A \\sim C51 \\sim C51A \\sim C52 \\sim C52A \\sim C53 \\sim C53A
\\sim C54A: within 1.7A with sigma of 0.01 and sigma for terminal atoms of 0.02
Uanis(C53A) \\sim Ueq: with sigma of 0.1 and sigma for terminal atoms of 0.2
4. Rigid body (RIGU) restrains
 O2, C51, C52, C53
 with sigma for 1-2 distances of 0.004 and sigma for 1-3 distances of 0.004
5. Same fragment restrains
{O2, C51, C52, C53, C54} sigma for 1-2: 0.1, 1-3: 0.04
as
{O2A, C51A, C52A, C53A, C54A}
6. Others
 Sof(O1A)=Sof(C47A)=Sof(H47C)=Sof(H47D)=Sof(C48A)=Sof(H48C)=Sof(H48D)=
 Sof(C49A)=Sof(H49C)=Sof(H49D)=Sof(C50A)=Sof(H50C)=Sof(H50D)=1-FVAR(1)
 Sof(O1)=Sof(C47)=Sof(H47A)=Sof(H47B)=Sof(C48)=Sof(H48A)=Sof(H48B)=Sof(C49)=
 Sof(H49A)=Sof(H49B)=Sof(C50)=Sof(H50A)=Sof(H50B)=FVAR(1)
 Sof(O2A)=Sof(C51A)=Sof(H51C)=Sof(H51D)=Sof(C52A)=Sof(H52C)=Sof(H52D)=
 Sof(C53A)=Sof(H53C)=Sof(H53D)=Sof(C54A)=Sof(H54C)=Sof(H54D)=1-FVAR(2)
 Sof(O2)=Sof(C51)=Sof(H51A)=Sof(H51B)=Sof(C52)=Sof(H52A)=Sof(H52B)=Sof(C53)=
 Sof(H53A)=Sof(H53B)=Sof(C54)=Sof(H54A)=Sof(H54B)=FVAR(2)
7.a Secondary CH2 refined with riding coordinates:
 C14(H14A,H14B), C15(H15A,H15B), C16(H16A,H16B), C51(H51A,H51B), C52(H52A,
 H52B), C53(H53A,H53B), C54(H54A,H54B), C51A(H51C,H51D), C52A(H52C,H52D),
 C53A(H53C,H53D), C54A(H54C,H54D), C47(H47A,H47B), C47A(H47C,H47D), C48(H48A,
 H48B), C48A(H48C,H48D), C49(H49A,H49B), C49A(H49C,H49D), C50(H50A,H50B),
 C50A(H50C,H50D)
7.b Aromatic/amide H refined with riding coordinates:
 C2(H2), C3(H3), C4(H4), C5(H5), C9(H9), C10(H10), C11(H11), C12(H12),
 C13(H13), C18(H18), C19(H19), C20(H20), C21(H21), C22(H22), C24(H24), C25(H25),
  C26(H26), C27(H27), C28(H28), C30(H30), C31(H31), C32(H32), C33(H33),
 C34(H34), C36(H36), C37(H37), C38(H38), C39(H39), C40(H40), C42(H42), C43(H43),
  C44(H44), C45(H45), C46(H46)
7.c Idealised Me refined as rotating group:
 C1(H1A,H1B,H1C)
;
_olex2_submission_special_instructions 'No special instructions were received'

loop_
_space_group_symop_operation_xyz
'x, y, z'
'-x, -y, z+1/2'
'-x+1/2, y+1/2, z+1/2'
'x+1/2, -y+1/2, z'

loop_
_atom_site_label
_atom_site_type_symbol
_atom_site_fract_x
_atom_site_fract_y
_atom_site_fract_z
_atom_site_U_iso_or_equiv
_atom_site_adp_type
_atom_site_occupancy
_atom_site_site_symmetry_order
_atom_site_calc_flag
_atom_site_refinement_flags_posn
_atom_site_refinement_flags_adp
_atom_site_refinement_flags_occupancy
_atom_site_disorder_assembly
_atom_site_disorder_group
Co1 Co 0.44011(2) 0.63785(2) 0.74826(3) 0.01258(11) Uani 1 1 d . . . . .
P1 P 0.42636(5) 0.66787(4) 0.61765(5) 0.01305(16) Uani 1 1 d . . . . .
P3 P 0.57086(5) 0.59843(4) 0.77524(4) 0.01370(16) Uani 1 1 d . . . . .
N1 N 0.35029(16) 0.64814(13) 0.83024(15) 0.0144(5) Uani 1 1 d . . . . .
N2 N 0.47402(16) 0.73296(13) 0.79034(15) 0.0157(5) Uani 1 1 d . . . . .
C1 C 0.4032(2) 0.53448(16) 0.71853(19) 0.0175(6) Uani 1 1 d . . . . .
H1A H 0.4399 0.5161 0.6735 0.026 Uiso 1 1 calc GR . . . .
H1B H 0.3421 0.5348 0.7009 0.026 Uiso 1 1 calc GR . . . .
H1C H 0.4097 0.5023 0.7668 0.026 Uiso 1 1 calc GR . . . .
C2 C 0.2851(2) 0.60048(17) 0.85148(18) 0.0179(6) Uani 1 1 d . . . . .
H2 H 0.2799 0.5557 0.8214 0.021 Uiso 1 1 calc R . . . .
C3 C 0.2260(2) 0.61379(18) 0.9143(2) 0.0207(6) Uani 1 1 d . . . . .
H3 H 0.1815 0.5789 0.9263 0.025 Uiso 1 1 calc R . . . .
C3AA C 0.4258(2) 0.75907(17) 0.85212(18) 0.0168(6) Uani 1 1 d . . . . .
C4 C 0.2324(2) 0.67948(18) 0.96030(19) 0.0217(7) Uani 1 1 d . . . . .
H4 H 0.1927 0.6893 1.0040 0.026 Uiso 1 1 calc R . . . .
C5 C 0.2967(2) 0.72893(17) 0.94100(18) 0.0192(6) Uani 1 1 d . . . . .
H5 H 0.3019 0.7737 0.9711 0.023 Uiso 1 1 calc R . . . .
C6 C 0.3554(2) 0.71311(16) 0.87596(17) 0.0166(6) Uani 1 1 d . . . . .
C8 C 0.4433(2) 0.83018(18) 0.8957(2) 0.0199(7) Uani 1 1 d . . . . .
C9 C 0.4892(3) 0.8307(2) 0.9687(2) 0.0344(9) Uani 1 1 d . . . . .
H9 H 0.5115 0.7859 0.9907 0.041 Uiso 1 1 calc R . . . .
C10 C 0.5031(3) 0.8970(2) 1.0101(3) 0.0404(10) Uani 1 1 d . . . . .
H10 H 0.5353 0.8971 1.0602 0.048 Uiso 1 1 calc R . . . .
C11 C 0.4713(2) 0.9615(2) 0.9797(2) 0.0311(8) Uani 1 1 d . . . . .
H11 H 0.4790 1.0060 1.0097 0.037 Uiso 1 1 calc R . . . .
C12 C 0.4278(3) 0.9621(2) 0.9052(3) 0.0364(9) Uani 1 1 d . . . . .
H12 H 0.4072 1.0074 0.8829 0.044 Uiso 1 1 calc R . . . .
C13 C 0.4142(3) 0.8972(2) 0.8633(2) 0.0344(9) Uani 1 1 d . . . . .
H13 H 0.3846 0.8979 0.8118 0.041 Uiso 1 1 calc R . . . .
C14 C 0.54949(19) 0.77540(15) 0.76091(19) 0.0177(6) Uani 1 1 d . . . . .
H14A H 0.5459 0.8263 0.7829 0.021 Uiso 1 1 calc R . . . .
H14B H 0.5474 0.7784 0.6999 0.021 Uiso 1 1 calc R . . . .
C15 C 0.63627(19) 0.74114(17) 0.78703(18) 0.0180(6) Uani 1 1 d . . . . .
H15A H 0.6364 0.7357 0.8478 0.022 Uiso 1 1 calc R . . . .
H15B H 0.6839 0.7756 0.7722 0.022 Uiso 1 1 calc R . . . .
C16 C 0.65610(18) 0.66549(15) 0.7483(2) 0.0166(5) Uani 1 1 d . . . . .
H16A H 0.7133 0.6475 0.7683 0.020 Uiso 1 1 calc R . . . .
H16B H 0.6594 0.6705 0.6875 0.020 Uiso 1 1 calc R . . . .
C17 C 0.5983(2) 0.58928(16) 0.88559(18) 0.0170(6) Uani 1 1 d . . . . .
C18 C 0.6799(2) 0.56309(18) 0.91093(19) 0.0213(6) Uani 1 1 d . . . . .
H18 H 0.7195 0.5442 0.8711 0.026 Uiso 1 1 calc R . . . .
C19 C 0.7036(2) 0.56439(19) 0.9934(2) 0.0248(7) Uani 1 1 d . . . . .
H19 H 0.7592 0.5463 1.0097 0.030 Uiso 1 1 calc R . . . .
C20 C 0.6467(2) 0.59201(18) 1.05227(19) 0.0242(7) Uani 1 1 d . . . . .
H20 H 0.6636 0.5935 1.1087 0.029 Uiso 1 1 calc R . . . .
C21 C 0.5648(2) 0.61757(19) 1.0285(2) 0.0225(7) Uani 1 1 d . . . . .
H21 H 0.5252 0.6358 1.0687 0.027 Uiso 1 1 calc R . . . .
C22 C 0.5413(2) 0.61620(17) 0.94519(19) 0.0184(6) Uani 1 1 d . . . . .
H22 H 0.4855 0.6339 0.9290 0.022 Uiso 1 1 calc R . . . .
C23 C 0.61034(19) 0.51109(16) 0.73295(18) 0.0169(6) Uani 1 1 d . . . . .
C24 C 0.5965(2) 0.44508(18) 0.7756(2) 0.0240(7) Uani 1 1 d . . . . .
H24 H 0.5717 0.4462 0.8294 0.029 Uiso 1 1 calc R . . . .
C25 C 0.6185(2) 0.37772(18) 0.7400(2) 0.0298(7) Uani 1 1 d . . . . .
H25 H 0.6096 0.3333 0.7700 0.036 Uiso 1 1 calc R . . . .
C26 C 0.6533(2) 0.37496(19) 0.6613(2) 0.0290(8) Uani 1 1 d . . . . .
H26 H 0.6676 0.3288 0.6369 0.035 Uiso 1 1 calc R . . . .
C27 C 0.6672(2) 0.44031(19) 0.6182(2) 0.0252(7) Uani 1 1 d . . . . .
H27 H 0.6915 0.4388 0.5642 0.030 Uiso 1 1 calc R . . . .
C28 C 0.64561(19) 0.50803(17) 0.65385(18) 0.0190(6) Uani 1 1 d . . . . .
H28 H 0.6551 0.5524 0.6239 0.023 Uiso 1 1 calc R . . . .
C29 C 0.32423(19) 0.64034(15) 0.56528(19) 0.0151(6) Uani 1 1 d . . . . .
C30 C 0.3155(2) 0.63935(16) 0.47967(19) 0.0187(6) Uani 1 1 d . . . . .
H30 H 0.3659 0.6438 0.4459 0.022 Uiso 1 1 calc R . . . .
C31 C 0.2345(2) 0.63204(17) 0.4434(2) 0.0230(7) Uani 1 1 d . . . . .
H31 H 0.2295 0.6313 0.3850 0.028 Uiso 1 1 calc R . . . .
C32 C 0.1605(2) 0.62574(17) 0.4918(2) 0.0229(7) Uani 1 1 d . . . . .
H32 H 0.1047 0.6218 0.4666 0.027 Uiso 1 1 calc R . . . .
C33 C 0.1680(2) 0.62517(17) 0.5770(2) 0.0220(7) Uani 1 1 d . . . . .
H33 H 0.1174 0.6196 0.6104 0.026 Uiso 1 1 calc R . . . .
C34 C 0.2493(2) 0.63272(16) 0.6137(2) 0.0182(6) Uani 1 1 d . . . . .
H34 H 0.2541 0.6327 0.6721 0.022 Uiso 1 1 calc R . . . .
C35 C 0.41169(19) 0.76702(16) 0.59173(18) 0.0158(6) Uani 1 1 d . . . . .
C36 C 0.36738(19) 0.81132(17) 0.6482(2) 0.0187(6) Uani 1 1 d . . . . .
H36 H 0.3515 0.7918 0.7004 0.022 Uiso 1 1 calc R . . . .
C37 C 0.3462(2) 0.88412(17) 0.6286(2) 0.0220(7) Uani 1 1 d . . . . .
H37 H 0.3175 0.9143 0.6681 0.026 Uiso 1 1 calc R . . . .
C38 C 0.3669(2) 0.91242(18) 0.5516(2) 0.0250(7) Uani 1 1 d . . . . .
H38 H 0.3518 0.9618 0.5381 0.030 Uiso 1 1 calc R . . . .
C39 C 0.4095(2) 0.86876(18) 0.4946(2) 0.0234(7) Uani 1 1 d . . . . .
H39 H 0.4234 0.8881 0.4417 0.028 Uiso 1 1 calc R . . . .
C40 C 0.43201(19) 0.79658(19) 0.5143(2) 0.0205(7) Uani 1 1 d . . . . .
H40 H 0.4616 0.7670 0.4748 0.025 Uiso 1 1 calc R . . . .
C41 C 0.5119(2) 0.63942(15) 0.54492(17) 0.0147(6) Uani 1 1 d . . . . .
C42 C 0.5876(2) 0.68245(17) 0.53712(18) 0.0178(6) Uani 1 1 d . . . . .
H42 H 0.5910 0.7287 0.5646 0.021 Uiso 1 1 calc R . . . .
C43 C 0.6575(2) 0.65867(18) 0.4900(2) 0.0211(7) Uani 1 1 d . . . . .
H43 H 0.7085 0.6883 0.4857 0.025 Uiso 1 1 calc R . . . .
C44 C 0.6529(2) 0.59130(19) 0.4488(2) 0.0228(7) Uani 1 1 d . . . . .
H44 H 0.7007 0.5748 0.4164 0.027 Uiso 1 1 calc R . . . .
C45 C 0.5786(2) 0.54840(18) 0.45531(19) 0.0209(6) Uani 1 1 d . . . . .
H45 H 0.5753 0.5028 0.4265 0.025 Uiso 1 1 calc R . . . .
C46 C 0.50847(19) 0.57143(17) 0.50357(18) 0.0172(6) Uani 1 1 d . . . . .
H46 H 0.4582 0.5410 0.5085 0.021 Uiso 1 1 calc R . . . .
O2 O 0.1672(4) 0.4450(3) 0.8214(3) 0.0603(15) Uani 0.724(7) 1 d D U P A 1
C51 C 0.1123(5) 0.4841(5) 0.7656(4) 0.068(2) Uani 0.724(7) 1 d D U P A 1
H51A H 0.1249 0.5377 0.7672 0.082 Uiso 0.724(7) 1 calc R . P A 1
H51B H 0.0500 0.4762 0.7792 0.082 Uiso 0.724(7) 1 calc R . P A 1
C52 C 0.1340(10) 0.4522(7) 0.6815(8) 0.084(3) Uani 0.724(7) 1 d D U P A 1
H52A H 0.1860 0.4764 0.6574 0.101 Uiso 0.724(7) 1 calc R . P A 1
H52B H 0.0842 0.4573 0.6430 0.101 Uiso 0.724(7) 1 calc R . P A 1
C53 C 0.1521(8) 0.3712(6) 0.7014(7) 0.083(2) Uani 0.724(7) 1 d D U P A 1
H53A H 0.0975 0.3427 0.7087 0.099 Uiso 0.724(7) 1 calc R . P A 1
H53B H 0.1886 0.3475 0.6585 0.099 Uiso 0.724(7) 1 calc R . P A 1
C54 C 0.1987(6) 0.3798(6) 0.7780(6) 0.069(2) Uani 0.724(7) 1 d D . P A 1
H54A H 0.2619 0.3849 0.7668 0.083 Uiso 0.724(7) 1 calc R . P A 1
H54B H 0.1900 0.3355 0.8128 0.083 Uiso 0.724(7) 1 calc R . P A 1
O2A O 0.1422(18) 0.4235(14) 0.6927(15) 0.088(4) Uani 0.276(7) 1 d D U P A 2
C51A C 0.162(2) 0.4187(15) 0.7611(16) 0.082(3) Uani 0.276(7) 1 d D U P A 2
H51C H 0.1177 0.4448 0.7952 0.098 Uiso 0.276(7) 1 calc R . P A 2
H51D H 0.2185 0.4435 0.7695 0.098 Uiso 0.276(7) 1 calc R . P A 2
C52A C 0.168(3) 0.3444(17) 0.7885(18) 0.094(5) Uani 0.276(7) 1 d D U P A 2
H52C H 0.2189 0.3384 0.8256 0.113 Uiso 0.276(7) 1 calc R . P A 2
H52D H 0.1147 0.3299 0.8189 0.113 Uiso 0.276(7) 1 calc R . P A 2
C53A C 0.178(2) 0.3019(13) 0.7192(15) 0.091(5) Uani 0.276(7) 1 d D U P A 2
H53C H 0.1417 0.2568 0.7224 0.109 Uiso 0.276(7) 1 calc R . P A 2
H53D H 0.2397 0.2874 0.7114 0.109 Uiso 0.276(7) 1 calc R . P A 2
C54A C 0.145(2) 0.3558(16) 0.6445(17) 0.100(5) Uani 0.276(7) 1 d D U P A 2
H54C H 0.1877 0.3585 0.5987 0.120 Uiso 0.276(7) 1 calc R . P A 2
H54D H 0.0871 0.3415 0.6230 0.120 Uiso 0.276(7) 1 calc R . P A 2
O1 O 0.4265(17) 0.1518(13) 0.7915(12) 0.076(3) Uani 0.517(17) 1 d D U P B 1
O1A O 0.4332(16) 0.1454(11) 0.8107(9) 0.054(3) Uani 0.483(17) 1 d . U P B 2
C47 C 0.4518(16) 0.2224(14) 0.8186(14) 0.064(3) Uani 0.517(17) 1 d D U P B 1
H47A H 0.5148 0.2253 0.8317 0.077 Uiso 0.517(17) 1 calc R . P B 1
H47B H 0.4168 0.2398 0.8661 0.077 Uiso 0.517(17) 1 calc R . P B 1
C47A C 0.4374(19) 0.2278(17) 0.8065(18) 0.074(4) Uani 0.483(17) 1 d . U P B 2
H47C H 0.4261 0.2463 0.8630 0.089 Uiso 0.483(17) 1 calc R . P B 2
H47D H 0.4986 0.2408 0.7933 0.089 Uiso 0.483(17) 1 calc R . P B 2
C48 C 0.4274(11) 0.2648(10) 0.7342(9) 0.077(3) Uani 0.517(17) 1 d . U P B 1
H48A H 0.4124 0.3172 0.7439 0.093 Uiso 0.517(17) 1 calc R . P B 1
H48B H 0.4746 0.2613 0.6927 0.093 Uiso 0.517(17) 1 calc R . P B 1
C48A C 0.3879(14) 0.2664(11) 0.7568(10) 0.086(3) Uani 0.483(17) 1 d . U P B 2
H48C H 0.4137 0.3148 0.7426 0.103 Uiso 0.483(17) 1 calc R . P B 2
H48D H 0.3280 0.2730 0.7784 0.103 Uiso 0.483(17) 1 calc R . P B 2
C49 C 0.3471(12) 0.2185(10) 0.7102(10) 0.089(3) Uani 0.517(17) 1 d . U P B 1
H49A H 0.2965 0.2316 0.7453 0.107 Uiso 0.517(17) 1 calc R . P B 1
H49B H 0.3313 0.2271 0.6518 0.107 Uiso 0.517(17) 1 calc R . P B 1
C49A C 0.3918(15) 0.2093(11) 0.6821(11) 0.090(3) Uani 0.483(17) 1 d . U P B 2
H49C H 0.4451 0.2157 0.6483 0.108 Uiso 0.483(17) 1 calc R . P B 2
H49D H 0.3396 0.2126 0.6463 0.108 Uiso 0.483(17) 1 calc R . P B 2
C50 C 0.3715(15) 0.1437(16) 0.7228(15) 0.087(4) Uani 0.517(17) 1 d D U P B 1
H50A H 0.3205 0.1122 0.7355 0.104 Uiso 0.517(17) 1 calc R . P B 1
H50B H 0.4031 0.1233 0.6746 0.104 Uiso 0.517(17) 1 calc R . P B 1
C50A C 0.3937(15) 0.1320(15) 0.7362(13) 0.074(4) Uani 0.483(17) 1 d . U P B 2
H50C H 0.3335 0.1140 0.7451 0.089 Uiso 0.483(17) 1 calc R . P B 2
H50D H 0.4264 0.0936 0.7057 0.089 Uiso 0.483(17) 1 calc R . P B 2

loop_
_atom_site_aniso_label
_atom_site_aniso_U_11
_atom_site_aniso_U_22
_atom_site_aniso_U_33
_atom_site_aniso_U_23
_atom_site_aniso_U_13
_atom_site_aniso_U_12
Co1 0.01408(18) 0.01186(18) 0.01181(18) -0.00158(16) -0.00011(16) -0.00129(13)
P1 0.0140(3) 0.0125(3) 0.0127(3) -0.0002(3) -0.0003(3) -0.0006(3)
P3 0.0154(4) 0.0143(3) 0.0114(3) -0.0007(3) 0.0003(3) 0.0005(3)
N1 0.0152(13) 0.0151(12) 0.0130(11) 0.0010(10) -0.0014(10) -0.0001(9)
N2 0.0156(12) 0.0153(12) 0.0162(12) -0.0014(10) -0.0011(10) -0.0008(9)
C1 0.0197(15) 0.0132(13) 0.0196(14) -0.0013(11) -0.0002(12) -0.0022(11)
C2 0.0200(16) 0.0176(15) 0.0161(14) 0.0035(11) -0.0010(12) -0.0005(12)
C3 0.0209(16) 0.0218(15) 0.0195(15) 0.0074(13) 0.0019(12) -0.0002(13)
C3AA 0.0179(15) 0.0167(15) 0.0158(14) -0.0022(12) -0.0031(11) 0.0026(11)
C4 0.0187(16) 0.0320(18) 0.0143(13) 0.0019(13) 0.0021(12) 0.0044(13)
C5 0.0186(15) 0.0244(16) 0.0145(13) -0.0024(12) -0.0018(11) 0.0065(12)
C6 0.0186(15) 0.0157(14) 0.0155(13) -0.0018(12) -0.0023(12) 0.0039(11)
C8 0.0159(15) 0.0175(15) 0.0261(17) -0.0075(13) 0.0021(12) -0.0001(11)
C9 0.040(2) 0.0281(18) 0.0352(19) -0.0113(16) -0.0143(17) 0.0094(16)
C10 0.039(2) 0.039(2) 0.043(2) -0.0225(18) -0.0197(19) 0.0071(18)
C11 0.0235(17) 0.0252(18) 0.045(2) -0.0189(16) 0.0068(16) -0.0048(14)
C12 0.047(2) 0.0214(18) 0.041(2) -0.0060(16) -0.0031(18) 0.0016(15)
C13 0.045(2) 0.0250(19) 0.033(2) -0.0081(15) -0.0097(17) 0.0053(16)
C14 0.0188(14) 0.0130(12) 0.0212(16) -0.0027(12) 0.0014(12) -0.0034(10)
C15 0.0157(14) 0.0193(15) 0.0190(14) -0.0004(12) -0.0015(12) -0.0054(11)
C16 0.0158(13) 0.0198(13) 0.0141(12) -0.0008(14) 0.0017(13) -0.0008(10)
C17 0.0218(15) 0.0162(14) 0.0132(14) 0.0008(11) -0.0008(12) -0.0019(12)
C18 0.0222(16) 0.0239(16) 0.0178(14) 0.0013(13) -0.0003(12) 0.0015(13)
C19 0.0262(17) 0.0261(17) 0.0222(15) 0.0025(13) -0.0074(13) 0.0009(13)
C20 0.0338(19) 0.0251(18) 0.0136(15) 0.0025(13) -0.0046(13) -0.0040(14)
C21 0.0301(18) 0.0227(16) 0.0148(15) 0.0003(13) 0.0028(13) -0.0010(13)
C22 0.0231(16) 0.0168(14) 0.0152(14) 0.0009(12) -0.0010(12) -0.0003(12)
C23 0.0158(14) 0.0171(14) 0.0176(16) -0.0023(11) -0.0011(11) 0.0014(10)
C24 0.0300(17) 0.0224(16) 0.0197(15) -0.0001(13) 0.0050(13) 0.0038(13)
C25 0.044(2) 0.0181(15) 0.0279(18) 0.0022(15) 0.0015(17) 0.0022(13)
C26 0.036(2) 0.0207(16) 0.0302(19) -0.0066(14) 0.0010(15) 0.0100(14)
C27 0.0272(16) 0.0290(17) 0.0194(14) -0.0035(14) 0.0037(13) 0.0072(13)
C28 0.0196(15) 0.0207(15) 0.0167(14) -0.0012(12) -0.0001(12) 0.0014(12)
C29 0.0142(14) 0.0127(13) 0.0184(14) -0.0029(11) -0.0025(12) -0.0013(10)
C30 0.0195(16) 0.0191(15) 0.0176(15) 0.0000(12) -0.0001(12) 0.0031(12)
C31 0.0260(17) 0.0227(16) 0.0202(15) -0.0029(13) -0.0060(13) 0.0032(13)
C32 0.0176(16) 0.0175(15) 0.0336(17) -0.0060(13) -0.0076(13) 0.0024(12)
C33 0.0166(16) 0.0176(15) 0.0318(18) -0.0038(13) 0.0022(13) 0.0002(12)
C34 0.0182(15) 0.0166(14) 0.0199(15) -0.0028(12) 0.0021(12) 0.0000(11)
C35 0.0128(14) 0.0162(14) 0.0184(14) 0.0014(12) -0.0028(11) -0.0021(11)
C36 0.0163(14) 0.0184(15) 0.0213(14) 0.0021(12) 0.0008(12) 0.0019(11)
C37 0.0182(15) 0.0173(15) 0.0304(18) -0.0007(13) 0.0007(13) 0.0017(12)
C38 0.0172(16) 0.0182(16) 0.040(2) 0.0080(14) -0.0006(14) -0.0002(12)
C39 0.0207(16) 0.0232(17) 0.0263(16) 0.0089(13) -0.0011(13) -0.0017(13)
C40 0.0191(16) 0.0216(16) 0.0208(16) 0.0018(13) -0.0002(12) -0.0003(12)
C41 0.0156(15) 0.0175(15) 0.0112(13) 0.0019(11) -0.0004(11) 0.0011(11)
C42 0.0175(14) 0.0186(14) 0.0172(14) 0.0023(12) -0.0010(12) -0.0010(12)
C43 0.0168(16) 0.0237(16) 0.0228(15) 0.0047(13) 0.0018(12) -0.0013(12)
C44 0.0197(16) 0.0294(18) 0.0194(15) 0.0015(14) 0.0056(12) 0.0043(13)
C45 0.0223(15) 0.0237(17) 0.0167(14) -0.0037(13) -0.0011(12) 0.0026(12)
C46 0.0170(14) 0.0196(14) 0.0150(13) 0.0017(11) -0.0016(12) -0.0001(12)
O2 0.068(3) 0.075(3) 0.038(2) 0.005(2) -0.006(2) -0.008(3)
C51 0.056(4) 0.091(5) 0.058(4) 0.018(3) -0.007(3) -0.009(3)
C52 0.092(5) 0.091(6) 0.070(5) 0.005(5) -0.012(4) -0.018(5)
C53 0.091(5) 0.082(5) 0.075(5) 0.000(4) 0.001(4) -0.023(4)
C54 0.051(5) 0.079(6) 0.077(6) -0.024(5) -0.006(4) -0.010(4)
O2A 0.094(6) 0.088(8) 0.081(6) 0.001(7) -0.002(6) -0.006(7)
C51A 0.090(6) 0.086(7) 0.069(6) -0.001(6) -0.016(6) -0.013(6)
C52A 0.104(9) 0.095(9) 0.082(8) 0.001(8) -0.009(9) -0.015(9)
C53A 0.112(9) 0.080(9) 0.081(8) -0.002(8) -0.009(8) -0.009(9)
C54A 0.113(9) 0.099(9) 0.087(9) -0.010(9) 0.000(9) -0.016(9)
O1 0.065(5) 0.106(6) 0.056(7) -0.008(6) -0.010(6) -0.003(5)
O1A 0.055(5) 0.083(5) 0.024(5) 0.005(4) -0.001(4) -0.001(4)
C47 0.060(6) 0.094(6) 0.039(6) 0.013(5) -0.024(4) -0.006(5)
C47A 0.071(7) 0.101(6) 0.051(7) 0.001(6) -0.011(6) -0.016(6)
C48 0.066(7) 0.117(6) 0.048(6) 0.014(5) -0.012(5) -0.018(6)
C48A 0.080(7) 0.128(6) 0.050(6) 0.003(6) -0.010(5) -0.006(6)
C49 0.078(7) 0.132(7) 0.057(6) 0.019(6) -0.015(5) -0.022(7)
C49A 0.085(7) 0.131(7) 0.055(6) 0.002(6) -0.011(5) -0.004(7)
C50 0.080(8) 0.127(8) 0.052(7) 0.001(6) -0.007(6) -0.007(7)
C50A 0.073(8) 0.115(7) 0.035(7) -0.003(6) -0.004(6) 0.009(6)

loop_
_atom_type_symbol
_atom_type_description
_atom_type_scat_dispersion_real
_atom_type_scat_dispersion_imag
_atom_type_scat_source
C C 0.0033 0.0016 'International Tables Vol C Tables 4.2.6.8 and 6.1.1.4'
H H 0.0000 0.0000 'International Tables Vol C Tables 4.2.6.8 and 6.1.1.4'
N N 0.0061 0.0033 'International Tables Vol C Tables 4.2.6.8 and 6.1.1.4'
O O 0.0106 0.0060 'International Tables Vol C Tables 4.2.6.8 and 6.1.1.4'
P P 0.1023 0.0942 'International Tables Vol C Tables 4.2.6.8 and 6.1.1.4'
Co Co 0.3494 0.9721 'International Tables Vol C Tables 4.2.6.8 and 6.1.1.4'

loop_
_exptl_crystal_face_index_h
_exptl_crystal_face_index_k
_exptl_crystal_face_index_l
_exptl_crystal_face_perp_dist
1.00 2.00 1.00 0.0570
-2.00 1.00 0.00 0.0160
-1.00 0.00 0.00 0.0280
1.00 1.00 2.00 0.0850
1.00 0.00 0.00 0.0300
0.00 0.00 -1.00 0.0540
0.00 -1.00 0.00 0.0570
0.00 -2.00 1.00 0.0810

loop_
_geom_angle_atom_site_label_1
_geom_angle_atom_site_label_2
_geom_angle_atom_site_label_3
_geom_angle
P3 Co1 P1 111.35(3)
N1 Co1 P1 124.99(8)
N1 Co1 P3 123.62(8)
N1 Co1 N2 82.05(10)
N1 Co1 C1 93.12(12)
N2 Co1 P1 98.38(8)
N2 Co1 P3 88.51(8)
N2 Co1 C1 173.08(12)
C1 Co1 P1 88.44(9)
C1 Co1 P3 90.08(9)
C29 P1 Co1 117.18(10)
C29 P1 C35 93.13(13)
C35 P1 Co1 117.97(10)
C41 P1 Co1 118.73(9)
C41 P1 C29 103.52(13)
C41 P1 C35 102.28(13)
C16 P3 Co1 113.01(10)
C16 P3 C17 97.33(14)
C17 P3 Co1 115.80(11)
C23 P3 Co1 120.98(10)
C23 P3 C16 104.35(13)
C23 P3 C17 102.14(13)
C2 N1 Co1 129.6(2)
C2 N1 C6 116.2(3)
C6 N1 Co1 114.17(19)
C3AA N2 Co1 115.8(2)
C3AA N2 C14 119.7(2)
C14 N2 Co1 124.50(18)
N1 C2 C3 123.7(3)
C2 C3 C4 119.4(3)
N2 C3AA C6 114.8(3)
N2 C3AA C8 124.3(3)
C6 C3AA C8 120.9(3)
C5 C4 C3 118.9(3)
C4 C5 C6 119.7(3)
N1 C6 C3AA 113.2(3)
N1 C6 C5 122.1(3)
C5 C6 C3AA 124.7(3)
C9 C8 C3AA 120.2(3)
C9 C8 C13 118.7(3)
C13 C8 C3AA 121.0(3)
C8 C9 C10 119.9(3)
C11 C10 C9 120.8(3)
C10 C11 C12 119.9(3)
C13 C12 C11 119.8(4)
C12 C13 C8 120.7(4)
N2 C14 C15 112.5(2)
C14 C15 C16 114.9(2)
C15 C16 P3 110.6(2)
C18 C17 P3 121.3(2)
C22 C17 P3 119.9(2)
C22 C17 C18 118.5(3)
C19 C18 C17 120.8(3)
C20 C19 C18 120.3(3)
C19 C20 C21 119.8(3)
C20 C21 C22 119.6(3)
C17 C22 C21 121.0(3)
C24 C23 P3 120.3(2)
C28 C23 P3 120.6(2)
C28 C23 C24 118.7(3)
C25 C24 C23 120.5(3)
C26 C25 C24 120.5(3)
C25 C26 C27 119.4(3)
C26 C27 C28 120.2(3)
C23 C28 C27 120.6(3)
C30 C29 P1 122.8(2)
C30 C29 C34 118.6(3)
C34 C29 P1 117.7(2)
C31 C30 C29 120.8(3)
C30 C31 C32 120.3(3)
C31 C32 C33 119.8(3)
C32 C33 C34 120.0(3)
C33 C34 C29 120.5(3)
C36 C35 P1 117.9(2)
C36 C35 C40 118.5(3)
C40 C35 P1 123.1(2)
C35 C36 C37 120.6(3)
C38 C37 C36 120.1(3)
C39 C38 C37 119.9(3)
C38 C39 C40 120.1(3)
C39 C40 C35 120.8(3)
C42 C41 P1 119.5(2)
C46 C41 P1 121.8(2)
C46 C41 C42 118.4(3)
C43 C42 C41 121.1(3)
C42 C43 C44 119.9(3)
C45 C44 C43 119.8(3)
C44 C45 C46 120.6(3)
C45 C46 C41 120.2(3)
C51 O2 C54 107.0(6)
O2 C51 C52 104.5(8)
C51 C52 C53 102.6(9)
C54 C53 C52 99.6(9)
C53 C54 O2 109.9(9)
C51A O2A C54A 116(3)
O2A C51A C52A 113(3)
C53A C52A C51A 106(2)
C52A C53A C54A 104(2)
O2A C54A C53A 96.7(19)
C50 O1 C47 121(2)
C50A O1A C47A 99.0(18)
O1 C47 C48 96.0(16)
C48A C47A O1A 122(2)
C49 C48 C47 98.1(14)
C47A C48A C49A 95.8(19)
C50 C49 C48 105.8(16)
C48A C49A C50A 98.5(16)
O1 C50 C49 99.9(19)
O1A C50A C49A 108.9(18)

loop_
_geom_bond_atom_site_label_1
_geom_bond_atom_site_label_2
_geom_bond_distance
Co1 P1 2.1954(9)
Co1 P3 2.1717(8)
Co1 N1 1.922(3)
Co1 N2 1.924(2)
Co1 C1 2.014(3)
P1 C29 1.849(3)
P1 C35 1.858(3)
P1 C41 1.836(3)
P3 C16 1.837(3)
P3 C17 1.845(3)
P3 C23 1.827(3)
N1 C2 1.365(4)
N1 C6 1.393(4)
N2 C3AA 1.331(4)
N2 C14 1.468(4)
C2 C3 1.384(4)
C3 C4 1.407(5)
C3AA C6 1.417(4)
C3AA C8 1.493(4)
C4 C5 1.368(5)
C5 C6 1.415(4)
C8 C9 1.377(5)
C8 C13 1.395(5)
C9 C10 1.391(5)
C10 C11 1.359(6)
C11 C12 1.380(6)
C12 C13 1.374(5)
C14 C15 1.528(4)
C15 C16 1.538(4)
C17 C18 1.399(5)
C17 C22 1.391(5)
C18 C19 1.386(4)
C19 C20 1.386(5)
C20 C21 1.393(5)
C21 C22 1.398(4)
C23 C24 1.397(4)
C23 C28 1.392(4)
C24 C25 1.392(5)
C25 C26 1.383(5)
C26 C27 1.391(5)
C27 C28 1.396(4)
C29 C30 1.394(4)
C29 C34 1.397(4)
C30 C31 1.379(5)
C31 C32 1.383(5)
C32 C33 1.386(5)
C33 C34 1.388(5)
C35 C36 1.393(4)
C35 C40 1.399(4)
C36 C37 1.395(4)
C37 C38 1.386(5)
C38 C39 1.380(5)
C39 C40 1.390(5)
C41 C42 1.404(4)
C41 C46 1.403(4)
C42 C43 1.384(4)
C43 C44 1.393(5)
C44 C45 1.383(5)
C45 C46 1.393(4)
O2 C51 1.424(9)
O2 C54 1.457(11)
C51 C52 1.516(14)
C52 C53 1.528(16)
C53 C54 1.440(13)
O2A C51A 1.15(3)
O2A C54A 1.45(4)
C51A C52A 1.42(4)
C52A C53A 1.37(4)
C53A C54A 1.63(4)
O1 C47 1.41(3)
O1 C50 1.40(2)
O1A C47A 1.50(4)
O1A C50A 1.37(2)
C47 C48 1.61(2)
C47A C48A 1.31(3)
C48 C49 1.54(2)
C48A C49A 1.59(3)
C49 C50 1.42(3)
C49A C50A 1.65(3)
